data_7010191
loop_
_publ_author_name
'Buntem, Radchada'
'Gallagher, John F.'
'Lewis, Jack'
'Raithby, Paul R.'
'Rennie, Moira-Ann'
'Shields, Gregory P.'

_publ_section_title
;
 Use of the monocationic fragment [Ru(\h5-C5H5)(MeCN)3]+ as an ionic
 coupling reagent in the synthesis of mixed-metal phosphine
 clusters&#x200A;&#x2020;
;
_journal_issue 23
_journal_name_full 'Journal of the Chemical Society, Dalton Transactions'
_journal_page_first 4297
_journal_paper_doi 10.1039/b006746f
_journal_year 2000
_chemical_formula_sum 'C34 H21 O11 Os3 P Ru'
_chemical_formula_weight 1308.15
_chemical_name_systematic
; 
 ? 
;
_space_group_IT_number 4
_symmetry_cell_setting monoclinic
_symmetry_space_group_name_Hall 'P 2yb'
_symmetry_space_group_name_H-M 'P 1 21 1'
_atom_sites_solution_hydrogens geom
_atom_sites_solution_primary direct
_atom_sites_solution_secondary difmap
_audit_creation_method SHELXL
_cell_angle_alpha 90.00
_cell_angle_beta 114.06(4)
_cell_angle_gamma 90.00
_cell_formula_units_Z 2
_cell_length_a 8.878(4)
_cell_length_b 22.669(17)
_cell_length_c 9.415(4)
_cell_measurement_temperature 290(2)
_cell_volume 1730.2(18)
_computing_structure_refinement 'SHELXL-93 (Sheldrick, 1993)'
_computing_structure_solution 'SHELXS-86 (Sheldrick, 1990)'
_diffrn_ambient_temperature 290(2)
_diffrn_measurement_device 'Stoe-Siemens four-circle diffractometer'
_diffrn_measurement_method 'omega/theta scans'
_diffrn_radiation_monochromator graphite
_diffrn_radiation_source 'fine-focus sealed tube'
_diffrn_radiation_type MoK\a
_diffrn_radiation_wavelength 0.71073
_diffrn_reflns_av_R_equivalents 0.1280
_diffrn_reflns_av_sigmaI/netI 0.1260
_diffrn_reflns_limit_h_max 10
_diffrn_reflns_limit_h_min -10
_diffrn_reflns_limit_k_max 25
_diffrn_reflns_limit_k_min 0
_diffrn_reflns_limit_l_max 10
_diffrn_reflns_limit_l_min -10
_diffrn_reflns_number 5552
_diffrn_reflns_theta_max 23.99
_diffrn_reflns_theta_min 3.59
_diffrn_standards_interval_time '60 minutes'
_diffrn_standards_number 3
_exptl_absorpt_coefficient_mu 11.514
_exptl_absorpt_correction_T_max 0.526
_exptl_absorpt_correction_T_min 0.401
_exptl_absorpt_correction_type psi-scan
_exptl_crystal_colour 'Dark Red/Purple'
_exptl_crystal_density_diffrn 2.511
_exptl_crystal_description Block
_exptl_crystal_F_000 1200
_exptl_crystal_size_max 0.34
_exptl_crystal_size_mid 0.27
_exptl_crystal_size_min 0.23
_refine_diff_density_max 2.987
_refine_diff_density_min -1.329
_refine_diff_density_rms 0.236
_refine_ls_abs_structure_details 'Flack H D (1983), Acta Cryst. A39, 876-881'
_refine_ls_abs_structure_Flack 0.00(2)
_refine_ls_extinction_coef 0.0021(3)
_refine_ls_extinction_expression Fc^*^=kFc[1+0.001xFc^2^\l^3^/sin(2\q)]^-1/4^
_refine_ls_extinction_method SHELXL
_refine_ls_goodness_of_fit_all 1.175
_refine_ls_goodness_of_fit_obs 1.178
_refine_ls_hydrogen_treatment noref
_refine_ls_matrix_type full
_refine_ls_number_parameters 227
_refine_ls_number_reflns 2787
_refine_ls_number_restraints 46
_refine_ls_restrained_S_all 1.169
_refine_ls_restrained_S_obs 1.168
_refine_ls_R_factor_all 0.0494
_refine_ls_R_factor_obs 0.0462
_refine_ls_shift/esd_max 0.000
_refine_ls_shift/esd_mean 0.000
_refine_ls_structure_factor_coef Fsqd
_refine_ls_weighting_details 'w=1/[\s^2^(Fo^2^)+(0.0191P)^2^+8.7521P] where P=(Fo^2^+2Fc^2^)/3'
_refine_ls_weighting_scheme calc
_refine_ls_wR_factor_all 0.1080
_refine_ls_wR_factor_obs 0.1055
_reflns_number_observed 2670
_reflns_number_total 2788
_reflns_observed_criterion >2sigma(I)
_cod_data_source_file b006746f.txt
_cod_data_source_block ldb07
_cod_depositor_comments
;
The following automatic conversions were performed:

'_refine_ls_weighting_scheme' value 'calc
w=1/[\s^2^(Fo^2^)+(0.0191P)^2^+8.7521P] where P=(Fo^2^+2Fc^2^)/3' was
changed to 'calc'. New tag '_refine_ls_weighting_details' was
created. The value of the new tag was set to
'w=1/[\s^2^(Fo^2^)+(0.0191P)^2^+8.7521P] where P=(Fo^2^+2Fc^2^)/3'.

Automatic conversion script
Id: cif_fix_values 3143 2015-03-26 13:38:13Z robertas 
;
_cod_original_cell_volume 1730.2(17)
_cod_original_sg_symbol_H-M P2(1)
_cod_database_code 7010191

loop_
_symmetry_equiv_pos_as_xyz
'x, y, z'
'-x, y+1/2, -z'

loop_
_atom_site_aniso_label
_atom_site_aniso_U_11
_atom_site_aniso_U_22
_atom_site_aniso_U_33
_atom_site_aniso_U_23
_atom_site_aniso_U_13
_atom_site_aniso_U_12
Os1 0.0464(5) 0.0238(4) 0.0326(7) 0.0022(5) 0.0150(5) 0.0001(4)
Os2 0.0326(4) 0.0275(4) 0.0300(6) 0.0005(4) 0.0147(4) -0.0010(3)
Os3 0.0379(4) 0.0363(4) 0.0304(6) -0.0009(5) 0.0177(4) -0.0003(3)
Ru4 0.0348(9) 0.0398(10) 0.0414(14) -0.0019(11) 0.0109(9) -0.0067(7)
P1 0.035(3) 0.031(3) 0.022(3) 0.005(3) 0.011(3) 0.002(2)

loop_
_atom_site_label
_atom_site_type_symbol
_atom_site_fract_x
_atom_site_fract_y
_atom_site_fract_z
_atom_site_U_iso_or_equiv
_atom_site_thermal_displace_type
_atom_site_occupancy
_atom_site_calc_flag
_atom_site_refinement_flags
_atom_site_disorder_group
Os1 Os 0.53051(11) 0.29882(3) 0.84187(13) 0.0346(3) Uani 1 d . .
Os2 Os 0.60499(9) 0.42297(3) 0.90352(11) 0.0294(3) Uani 1 d . .
Os3 Os 0.54450(10) 0.36028(4) 0.59840(12) 0.0336(3) Uani 1 d . .
Ru4 Ru 0.2272(2) 0.31729(8) 0.5600(3) 0.0402(5) Uani 1 d . .
P1 P 0.6480(6) 0.5250(2) 0.8824(8) 0.0298(13) Uani 1 d . .
C1 C 0.1853(45) 0.2743(17) 0.3275(55) 0.089(11) Uiso 1 d . .
H1 H 0.2521(45) 0.2808(17) 0.2744(55) 0.107 Uiso 1 calc R .
C2 C 0.2052(40) 0.2278(16) 0.4297(50) 0.077(9) Uiso 1 d . .
H2 H 0.2843(40) 0.1982(16) 0.4540(50) 0.093 Uiso 1 calc R .
C3 C 0.0821(45) 0.2336(18) 0.4912(60) 0.093(11) Uiso 1 d . .
H3 H 0.0703(45) 0.2112(18) 0.5688(60) 0.112 Uiso 1 calc R .
C4 C -0.0223(42) 0.2836(17) 0.4019(52) 0.085(11) Uiso 1 d . .
H4 H -0.1214(42) 0.2961(17) 0.4032(52) 0.102 Uiso 1 calc R .
C5 C 0.0591(33) 0.3083(14) 0.3150(47) 0.067(8) Uiso 1 d . .
H5 H 0.0289(33) 0.3430(14) 0.2578(47) 0.081 Uiso 1 calc R .
C101 C 0.8171(22) 0.5612(7) 1.0453(28) 0.032(5) Uiso 1 d D .
C102 C 0.9395(22) 0.5301(10) 1.1611(27) 0.045(6) Uiso 1 d D .
H102 H 0.9351(22) 0.4892(10) 1.1610(27) 0.054 Uiso 1 calc R .
C103 C 1.0691(27) 0.5587(9) 1.2777(34) 0.050(6) Uiso 1 d D .
H103 H 1.1498(27) 0.5364(9) 1.3539(34) 0.060 Uiso 1 calc R .
C104 C 1.0816(29) 0.6195(9) 1.2838(35) 0.053(6) Uiso 1 d D .
H104 H 1.1677(29) 0.6387(9) 1.3629(35) 0.064 Uiso 1 calc R .
C105 C 0.9595(24) 0.6501(11) 1.1663(29) 0.052(6) Uiso 1 d D .
H105 H 0.9655(24) 0.6911(11) 1.1651(29) 0.062 Uiso 1 calc R .
C106 C 0.8289(27) 0.6222(8) 1.0505(34) 0.048(6) Uiso 1 d D .
H106 H 0.7478(27) 0.6446(8) 0.9750(34) 0.058 Uiso 1 calc R .
C111 C 0.6898(20) 0.5403(10) 0.7094(28) 0.039(5) Uiso 1 d D .
C112 C 0.8428(29) 0.5538(12) 0.7115(37) 0.061(7) Uiso 1 d D .
H112 H 0.9297(29) 0.5620(12) 0.8063(37) 0.073 Uiso 1 calc R .
C113 C 0.8705(33) 0.5554(13) 0.5802(29) 0.065(8) Uiso 1 d D .
H113 H 0.9777(33) 0.5564(13) 0.5861(29) 0.078 Uiso 1 calc R .
C114 C 0.7387(23) 0.5555(12) 0.4389(37) 0.060(7) Uiso 1 d D .
H114 H 0.7539(23) 0.5614(12) 0.3479(37) 0.072 Uiso 1 calc R .
C115 C 0.5837(27) 0.5468(11) 0.4335(33) 0.053(7) Uiso 1 d D .
H115 H 0.4941(27) 0.5449(11) 0.3375(33) 0.063 Uiso 1 calc R .
C116 C 0.5582(27) 0.5409(11) 0.5665(23) 0.048(6) Uiso 1 d D .
H116 H 0.4514(27) 0.5372(11) 0.5605(23) 0.057 Uiso 1 calc R .
C121 C 0.4798(27) 0.5729(10) 0.8703(29) 0.044(6) Uiso 1 d D .
C122 C 0.4242(24) 0.6204(9) 0.7707(34) 0.042(6) Uiso 1 d D .
H122 H 0.4791(24) 0.6293(9) 0.7077(34) 0.050 Uiso 1 calc R .
C123 C 0.2929(27) 0.6553(10) 0.7584(35) 0.051(6) Uiso 1 d D .
H123 H 0.2521(27) 0.6840(10) 0.6816(35) 0.061 Uiso 1 calc R .
C124 C 0.2238(32) 0.6464(11) 0.8637(31) 0.057(7) Uiso 1 d D .
H124 H 0.1434(32) 0.6724(11) 0.8654(31) 0.069 Uiso 1 calc R .
C125 C 0.2711(25) 0.6000(9) 0.9663(33) 0.046(6) Uiso 1 d D .
H125 H 0.2183(25) 0.5921(9) 1.0317(33) 0.056 Uiso 1 calc R .
C126 C 0.4003(24) 0.5655(9) 0.9684(30) 0.040(5) Uiso 1 d D .
H126 H 0.4364(24) 0.5351(9) 1.0410(30) 0.048 Uiso 1 calc R .
C11 C 0.4742(37) 0.2185(14) 0.7889(49) 0.067(8) Uiso 1 d . .
C12 C 0.5084(28) 0.2934(12) 1.0391(36) 0.046(6) Uiso 1 d . .
C13 C 0.7551(33) 0.2819(13) 0.9204(43) 0.058(7) Uiso 1 d . .
C21 C 0.8356(27) 0.4058(10) 0.9275(34) 0.040(6) Uiso 1 d . .
C22 C 0.3778(24) 0.4296(10) 0.8667(32) 0.037(5) Uiso 1 d . .
C23 C 0.6744(29) 0.4206(13) 1.1272(38) 0.049(6) Uiso 1 d . .
C31 C 0.5758(29) 0.2845(11) 0.5282(38) 0.048(6) Uiso 1 d . .
C32 C 0.4376(29) 0.3991(11) 0.3959(36) 0.046(6) Uiso 1 d . .
C33 C 0.7590(25) 0.3875(10) 0.6110(30) 0.035(5) Uiso 1 d . .
C41 C 0.2208(26) 0.3131(10) 0.7503(35) 0.044(6) Uiso 1 d . .
C42 C 0.2019(30) 0.3979(12) 0.5485(42) 0.048(6) Uiso 1 d . .
O11 O 0.4450(25) 0.1695(9) 0.7682(36) 0.072(6) Uiso 1 d . .
O12 O 0.4931(29) 0.2936(13) 1.1466(39) 0.095(8) Uiso 1 d . .
O13 O 0.8992(22) 0.2691(8) 0.9609(27) 0.062(5) Uiso 1 d . .
O21 O 0.9660(18) 0.3997(6) 0.9664(22) 0.041(4) Uiso 1 d . .
O22 O 0.2496(20) 0.4382(7) 0.8841(25) 0.051(4) Uiso 1 d . .
O23 O 0.7076(23) 0.4171(10) 1.2504(30) 0.065(5) Uiso 1 d . .
O31 O 0.6091(25) 0.2388(10) 0.4900(32) 0.074(6) Uiso 1 d . .
O32 O 0.3658(24) 0.4180(10) 0.2784(33) 0.074(6) Uiso 1 d . .
O33 O 0.8761(21) 0.4013(8) 0.6207(27) 0.057(5) Uiso 1 d . .
O41 O 0.1558(21) 0.3056(9) 0.8527(28) 0.062(5) Uiso 1 d . .
O42 O 0.1582(24) 0.4474(9) 0.5435(31) 0.067(6) Uiso 1 d . .
H23 H 0.5242 0.4306 0.6891 0.080 Uiso 1 calc . .

loop_
_atom_type_symbol
_atom_type_description
_atom_type_scat_dispersion_real
_atom_type_scat_dispersion_imag
_atom_type_scat_source
C C 0.0033 0.0016 'International Tables Vol C Tables 4.2.6.8 and 6.1.1.4'
H H 0.0000 0.0000 'International Tables Vol C Tables 4.2.6.8 and 6.1.1.4'
O O 0.0106 0.0060 'International Tables Vol C Tables 4.2.6.8 and 6.1.1.4'
P P 0.1023 0.0942 'International Tables Vol C Tables 4.2.6.8 and 6.1.1.4'
Ru Ru -1.2594 0.8363 'International Tables Vol C Tables 4.2.6.8 and 6.1.1.4'
Os Os -1.2165 7.6030 'International Tables Vol C Tables 4.2.6.8 and 6.1.1.4'

loop_
_geom_angle_atom_site_label_1
_geom_angle_atom_site_label_2
_geom_angle_atom_site_label_3
_geom_angle
_geom_angle_site_symmetry_1
_geom_angle_site_symmetry_3
_geom_angle_publ_flag
C13 Os1 C11 91.8(13) . . ?
C13 Os1 C12 96.7(14) . . ?
C11 Os1 C12 94.1(15) . . ?
C13 Os1 C41 174.2(11) . . ?
C11 Os1 C41 84.3(11) . . ?
C12 Os1 C41 79.4(10) . . ?
C13 Os1 Os3 91.7(11) . . ?
C11 Os1 Os3 111.5(13) . . ?
C12 Os1 Os3 152.8(8) . . ?
C41 Os1 Os3 93.6(7) . . ?
C13 Os1 Os2 90.0(9) . . ?
C11 Os1 Os2 176.6(12) . . ?
C12 Os1 Os2 88.5(8) . . ?
C41 Os1 Os2 94.1(5) . . ?
Os3 Os1 Os2 65.61(4) . . ?
C13 Os1 Ru4 145.7(12) . . ?
C11 Os1 Ru4 81.6(11) . . ?
C12 Os1 Ru4 117.2(7) . . ?
C41 Os1 Ru4 37.9(7) . . ?
Os3 Os1 Ru4 60.50(6) . . ?
Os2 Os1 Ru4 95.33(5) . . ?
C22 Os2 C23 92.5(11) . . ?
C22 Os2 C21 172.5(10) . . ?
C23 Os2 C21 90.8(11) . . ?
C22 Os2 P1 95.9(7) . . ?
C23 Os2 P1 97.3(9) . . ?
C21 Os2 P1 90.4(6) . . ?
C22 Os2 Os1 84.4(7) . . ?
C23 Os2 Os1 97.9(9) . . ?
C21 Os2 Os1 88.5(6) . . ?
P1 Os2 Os1 164.8(2) . . ?
C22 Os2 Os3 95.6(8) . . ?
C23 Os2 Os3 150.0(9) . . ?
C21 Os2 Os3 78.2(8) . . ?
P1 Os2 Os3 110.4(2) . . ?
Os1 Os2 Os3 54.56(4) . . ?
C31 Os3 C32 98.6(12) . . ?
C31 Os3 C33 91.7(10) . . ?
C32 Os3 C33 89.5(10) . . ?
C31 Os3 Os1 83.9(9) . . ?
C32 Os3 Os1 151.3(7) . . ?
C33 Os3 Os1 119.1(7) . . ?
C31 Os3 Ru4 85.6(7) . . ?
C32 Os3 Ru4 88.2(7) . . ?
C33 Os3 Ru4 176.1(7) . . ?
Os1 Os3 Ru4 63.42(7) . . ?
C31 Os3 Os2 138.9(10) . . ?
C32 Os3 Os2 122.5(8) . . ?
C33 Os3 Os2 90.2(7) . . ?
Os1 Os3 Os2 59.83(5) . . ?
Ru4 Os3 Os2 93.67(7) . . ?
C41 Ru4 C42 93.3(14) . . ?
C41 Ru4 C5 138.8(11) . . ?
C42 Ru4 C5 91.0(13) . . ?
C41 Ru4 C3 89.8(15) . . ?
C42 Ru4 C3 141.7(13) . . ?
C5 Ru4 C3 63.3(16) . . ?
C41 Ru4 C4 102.6(14) . . ?
C42 Ru4 C4 103.6(13) . . ?
C5 Ru4 C4 37.1(14) . . ?
C3 Ru4 C4 38.9(14) . . ?
C41 Ru4 C1 149.8(13) . . ?
C42 Ru4 C1 113.5(15) . . ?
C5 Ru4 C1 34.4(12) . . ?
C3 Ru4 C1 60.7(17) . . ?
C4 Ru4 C1 59.1(15) . . ?
C41 Ru4 C2 116.3(13) . . ?
C42 Ru4 C2 148.2(16) . . ?
C5 Ru4 C2 59.3(13) . . ?
C3 Ru4 C2 36.5(15) . . ?
C4 Ru4 C2 60.5(13) . . ?
C1 Ru4 C2 35.0(13) . . ?
C41 Ru4 Os3 108.5(7) . . ?
C42 Ru4 Os3 76.0(8) . . ?
C5 Ru4 Os3 112.2(8) . . ?
C3 Ru4 Os3 138.3(10) . . ?
C4 Ru4 Os3 148.9(12) . . ?
C1 Ru4 Os3 91.9(10) . . ?
C2 Ru4 Os3 103.2(8) . . ?
C41 Ru4 Os1 59.2(7) . . ?
C42 Ru4 Os1 103.8(10) . . ?
C5 Ru4 Os1 156.8(8) . . ?
C3 Ru4 Os1 110.4(11) . . ?
C4 Ru4 Os1 147.7(11) . . ?
C1 Ru4 Os1 122.4(9) . . ?
C2 Ru4 Os1 101.5(9) . . ?
Os3 Ru4 Os1 56.08(5) . . ?
C121 P1 C101 99.0(10) . . ?
C121 P1 C111 106.8(9) . . ?
C101 P1 C111 105.2(9) . . ?
C121 P1 Os2 115.7(7) . . ?
C101 P1 Os2 118.0(6) . . ?
C111 P1 Os2 110.8(7) . . ?
C5 C1 C2 111.5(39) . . ?
C5 C1 Ru4 68.8(26) . . ?
C2 C1 Ru4 74.6(25) . . ?
C1 C2 C3 107.9(33) . . ?
C1 C2 Ru4 70.4(22) . . ?
C3 C2 Ru4 67.9(23) . . ?
C2 C3 C4 104.0(40) . . ?
C2 C3 Ru4 75.6(22) . . ?
C4 C3 Ru4 70.7(21) . . ?
C5 C4 C3 106.3(34) . . ?
C5 C4 Ru4 69.4(20) . . ?
C3 C4 Ru4 70.5(19) . . ?
C1 C5 C4 109.5(35) . . ?
C1 C5 Ru4 76.8(25) . . ?
C4 C5 Ru4 73.5(25) . . ?
C102 C101 C106 117.2(20) . . ?
C102 C101 P1 122.9(13) . . ?
C106 C101 P1 119.8(16) . . ?
C101 C102 C103 121.4(20) . . ?
C104 C103 C102 121.7(24) . . ?
C105 C104 C103 116.4(24) . . ?
C106 C105 C104 122.4(22) . . ?
C105 C106 C101 120.8(22) . . ?
C116 C111 C112 116.7(22) . . ?
C116 C111 P1 117.9(15) . . ?
C112 C111 P1 125.3(18) . . ?
C113 C112 C111 122.3(26) . . ?
C112 C113 C114 119.1(27) . . ?
C113 C114 C115 118.9(28) . . ?
C116 C115 C114 121.3(26) . . ?
C115 C116 C111 120.3(22) . . ?
C122 C121 C126 114.2(22) . . ?
C122 C121 P1 124.6(15) . . ?
C126 C121 P1 121.1(15) . . ?
C123 C122 C121 124.2(23) . . ?
C122 C123 C124 117.8(24) . . ?
C125 C124 C123 121.4(24) . . ?
C124 C125 C126 117.2(23) . . ?
C125 C126 C121 124.7(23) . . ?
O11 C11 Os1 175.1(41) . . ?
O12 C12 Os1 176.0(29) . . ?
O13 C13 Os1 175.1(30) . . ?
O21 C21 Os2 167.3(25) . . ?
O22 C22 Os2 162.8(23) . . ?
O23 C23 Os2 176.4(29) . . ?
O31 C31 Os3 174.3(21) . . ?
O32 C32 Os3 174.0(23) . . ?
O33 C33 Os3 178.3(24) . . ?
O41 C41 Ru4 157.6(20) . . ?
O41 C41 Os1 118.0(19) . . ?
Ru4 C41 Os1 82.9(9) . . ?
O42 C42 Ru4 167.4(24) . . ?

loop_
_geom_bond_atom_site_label_1
_geom_bond_atom_site_label_2
_geom_bond_distance
_geom_bond_site_symmetry_2
_geom_bond_publ_flag
Os1 C13 1.86(3) . ?
Os1 C11 1.90(3) . ?
Os1 C12 1.95(3) . ?
Os1 C41 2.54(2) . ?
Os1 Os3 2.728(2) . ?
Os1 Os2 2.895(2) . ?
Os1 Ru4 2.940(3) . ?
Os2 C22 1.91(2) . ?
Os2 C23 1.94(3) . ?
Os2 C21 2.00(2) . ?
Os2 P1 2.366(6) . ?
Os2 Os3 3.050(2) . ?
Os3 C31 1.90(3) . ?
Os3 C32 1.96(3) . ?
Os3 C33 1.96(2) . ?
Os3 Ru4 2.861(2) . ?
Ru4 C41 1.82(3) . ?
Ru4 C42 1.84(3) . ?
Ru4 C5 2.19(4) . ?
Ru4 C3 2.24(4) . ?
Ru4 C4 2.24(4) . ?
Ru4 C1 2.28(5) . ?
Ru4 C2 2.34(4) . ?
P1 C121 1.81(2) . ?
P1 C101 1.84(2) . ?
P1 C111 1.85(3) . ?
C1 C5 1.32(5) . ?
C1 C2 1.39(5) . ?
C2 C3 1.44(6) . ?
C3 C4 1.49(5) . ?
C4 C5 1.41(6) . ?
C101 C102 1.38(2) . ?
C101 C106 1.39(2) . ?
C102 C103 1.38(2) . ?
C103 C104 1.38(2) . ?
C104 C105 1.38(2) . ?
C105 C106 1.38(2) . ?
C111 C116 1.38(2) . ?
C111 C112 1.38(2) . ?
C112 C113 1.36(2) . ?
C113 C114 1.37(2) . ?
C114 C115 1.37(2) . ?
C115 C116 1.37(2) . ?
C121 C122 1.38(2) . ?
C121 C126 1.38(2) . ?
C122 C123 1.38(2) . ?
C123 C124 1.38(2) . ?
C124 C125 1.37(2) . ?
C125 C126 1.38(2) . ?
C11 O11 1.14(4) . ?
C12 O12 1.07(4) . ?
C13 O13 1.21(3) . ?
C21 O21 1.07(2) . ?
C22 O22 1.23(3) . ?
C23 O23 1.08(4) . ?
C31 O31 1.17(3) . ?
C32 O32 1.11(3) . ?
C33 O33 1.05(2) . ?
C41 O41 1.32(4) . ?
C42 O42 1.18(3) . ?
